data_1564848
loop_
_publ_author_name
'Toikka, Yulia N.'
'Spiridonova, Dar&#x2019;ya V.'
'Novikov, Alexander S.'
'Bokach, Nadezhda A.'

_publ_section_title
;
 Copper(II) Prevents the Saccarine-Dialkylcyanamide Coupling by Forming
 Mononuclear (Saccharinate)(Dialkylcyanamide)copper(II) Complexes
;
_journal_issue 9
_journal_name_full Inorganics
_journal_page_first 69
_journal_paper_doi 10.3390/inorganics9090069
_journal_volume 9
_journal_year 2021
_chemical_formula_moiety 'C17 H18 Cu N4 O8 S2, 2(H2 O)'
_chemical_formula_sum 'C17 H22 Cu N4 O10 S2'
_chemical_formula_weight 570.04
_space_group_crystal_system orthorhombic
_space_group_IT_number 36
_space_group_name_Hall 'C 2c -2'
_space_group_name_H-M_alt 'C m c 21'
_atom_sites_solution_hydrogens mixed
_atom_sites_solution_primary dual
_audit_creation_date 2021-02-02
_audit_creation_method
;
Olex2 1.2
(compiled 2018.05.29 svn.r3508 for OlexSys, GUI svn.r5506)
;
_cell_angle_alpha 90
_cell_angle_beta 90
_cell_angle_gamma 90
_cell_formula_units_Z 4
_cell_length_a 23.4161(3)
_cell_length_b 13.29850(10)
_cell_length_c 7.23910(10)
_cell_measurement_reflns_used 8481
_cell_measurement_temperature 100(2)
_cell_measurement_theta_max 77.5220
_cell_measurement_theta_min 3.7930
_cell_volume 2254.25(5)
_computing_cell_refinement 'CrysAlisPro 1.171.40.67a (Rigaku OD, 2019)'
_computing_data_collection 'CrysAlisPro 1.171.40.67a (Rigaku OD, 2019)'
_computing_data_reduction 'CrysAlisPro 1.171.40.67a (Rigaku OD, 2019)'
_computing_molecular_graphics 'Olex2 (Dolomanov et al., 2009)'
_computing_publication_material 'Olex2 (Dolomanov et al., 2009)'
_computing_structure_refinement 'ShelXL (Sheldrick, 2015)'
_computing_structure_solution 'ShelXT (Sheldrick, 2015)'
_diffrn_ambient_environment N~2~
_diffrn_ambient_temperature 100(2)
_diffrn_detector 'Hybrid Pixel Array Detector'
_diffrn_detector_area_resol_mean 10.0000
_diffrn_detector_type HyPix
_diffrn_measured_fraction_theta_full 1.000
_diffrn_measured_fraction_theta_max 1.000
_diffrn_measurement_details
;
List of Runs (angles in degrees, time in seconds):

  # Type    Start    End  Width  t~exp~   \w     \q     \k     \f   Frames
--------------------------------------------------------------------------
  1  \w     64.00  98.00   0.50    0.13    --  107.75 -94.00  30.00   68
  2  \w     43.00  70.00   0.50    0.13    --  107.75 -61.00   0.00   54
  3  \w     35.00  71.00   0.50    0.13    --  107.75 -61.00  90.00   72
  4  \w     43.00  71.00   0.50    0.13    --  107.75 -61.00 150.00   56
  5  \w    -20.00  16.00   0.50    0.05    --   47.20 -19.00  90.00   72
  6  \w     74.00 110.00   0.50    0.05    --   47.20 125.00-120.00   72
  7  \w     74.00 120.00   0.50    0.05    --   47.20 125.00   0.00   92
  8  \w    127.00 176.00   0.50    0.13    --  107.75  15.00-120.00   98
  9  \w     95.00 122.00   0.50    0.13    --  107.75  15.00-120.00   54
 10  \w     60.00 103.00   0.50    0.13    --  107.75 -77.00-150.00   86
 11  \w     39.00  70.00   0.50    0.13    --  107.75 -61.00-180.00   62
 12  \w     29.00  72.00   0.50    0.05    --   47.20 -91.00-150.00   86
 13  \w     -1.00  25.00   0.50    0.05    --  -47.20  32.00-178.00   52
 14  \w    -33.00  -7.00   0.50    0.05    --  -47.20  32.00-178.00   52
 15  \w   -106.00 -77.00   0.50    0.13    -- -106.00 122.00  39.00   58
 16  \w    -73.00 -40.00   0.50    0.13    -- -106.00 122.00  39.00   66
 17  \w    -66.00 -41.00   0.50    0.13    -- -106.00  61.00  30.00   50
 18  \w    -98.00 -48.00   0.50    0.13    -- -106.00  91.00 -37.00  100
 19  \w    -67.00 -41.00   0.50    0.13    -- -106.00  61.00 -90.00   52
 20  \w   -170.00-113.00   0.50    0.13    -- -106.00 -32.00  22.00  114
 21  \w     93.00 118.00   0.50    0.13    --  107.75 122.00  39.00   50
 22  \w     94.00 120.00   0.50    0.05    --   47.20 125.00-180.00   52
 23  \w    -18.00  26.00   0.50    0.05    --   47.20 -19.00 150.00   88
 24  \w   -145.00 -94.00   0.50    0.13    -- -106.00 -45.00 150.00  102
 25  \w   -173.00-147.00   0.50    0.13    -- -106.00 -61.00-150.00   52
 26  \w   -117.00 -91.00   0.50    0.13    -- -106.00 -61.00-150.00   52
 27  \w    -66.00 -37.00   0.50    0.13    -- -106.00  61.00 -30.00   58
 28  \w    -58.00 -33.00   0.50    0.13    -- -106.00  61.00  60.00   50
 29  \w     36.00  71.00   0.50    0.13    --  107.75 -61.00 -30.00   70
 30  \w     40.00  66.00   0.50    0.13    --  107.75 -61.00 -90.00   52
 31  \w     87.00 112.00   0.50    0.13    --  107.75-125.00-180.00   50
 32  \w     43.00  71.00   0.50    0.13    --  107.75-125.00-180.00   56
 33  \w     38.00  64.00   0.50    0.13    --  107.75 -61.00  30.00   52
 34  \w    129.00 155.00   0.50    0.13    --  107.75  45.00-120.00   52
 35  \w     57.00  87.00   0.50    0.13    --  107.75 -77.00  30.00   60
 36  \w    124.00 172.00   0.50    0.13    --  107.75 122.00  39.00   96
;
_diffrn_measurement_device 'four-circle diffractometer'
_diffrn_measurement_device_type 'XtaLAB Synergy, Single source at home/near, HyPix'
_diffrn_measurement_method '\w scans'
_diffrn_orient_matrix_type 'CrysAlisPro convention (1999,Acta A55,543-557)'
_diffrn_orient_matrix_UB_11 0.0654617000
_diffrn_orient_matrix_UB_12 0.0094248000
_diffrn_orient_matrix_UB_13 -0.0126611000
_diffrn_orient_matrix_UB_21 -0.0014559000
_diffrn_orient_matrix_UB_22 -0.0466171000
_diffrn_orient_matrix_UB_23 -0.1947869000
_diffrn_orient_matrix_UB_31 -0.0064787000
_diffrn_orient_matrix_UB_32 0.1056336000
_diffrn_orient_matrix_UB_33 -0.0847064000
_diffrn_radiation_monochromator mirror
_diffrn_radiation_probe x-ray
_diffrn_radiation_type CuK\a
_diffrn_radiation_wavelength 1.54184
_diffrn_reflns_av_R_equivalents 0.0470
_diffrn_reflns_av_unetI/netI 0.0376
_diffrn_reflns_Laue_measured_fraction_full 1.000
_diffrn_reflns_Laue_measured_fraction_max 1.000
_diffrn_reflns_limit_h_max 27
_diffrn_reflns_limit_h_min -28
_diffrn_reflns_limit_k_max 15
_diffrn_reflns_limit_k_min -12
_diffrn_reflns_limit_l_max 8
_diffrn_reflns_limit_l_min -8
_diffrn_reflns_number 8503
_diffrn_reflns_point_group_measured_fraction_full 0.928
_diffrn_reflns_point_group_measured_fraction_max 0.928
_diffrn_reflns_theta_full 67.491
_diffrn_reflns_theta_max 67.491
_diffrn_reflns_theta_min 3.775
_diffrn_source 'micro-focus sealed X-ray tube'
_diffrn_source_type 'PhotonJet (Cu) X-ray Source'
_exptl_absorpt_coefficient_mu 3.670
_exptl_absorpt_correction_T_max 1.00000
_exptl_absorpt_correction_T_min 0.63866
_exptl_absorpt_correction_type multi-scan
_exptl_absorpt_process_details
;
CrysAlisPro 1.171.40.67a (Rigaku Oxford Diffraction, 2019)
Empirical absorption correction using spherical harmonics,
 implemented in SCALE3 ABSPACK scaling algorithm.
;
_exptl_crystal_colour 'clear blue'
_exptl_crystal_colour_lustre clear
_exptl_crystal_colour_primary blue
_exptl_crystal_density_diffrn 1.680
_exptl_crystal_description prism
_exptl_crystal_F_000 1172
_exptl_crystal_size_max 0.1
_exptl_crystal_size_mid 0.08
_exptl_crystal_size_min 0.06
_refine_diff_density_max 0.497
_refine_diff_density_min -0.563
_refine_diff_density_rms 0.088
_refine_ls_abs_structure_details
;
 Classical Flack method preferred over Parsons because s.u. lower.
;
_refine_ls_abs_structure_Flack -0.01(3)
_refine_ls_extinction_method none
_refine_ls_goodness_of_fit_ref 1.031
_refine_ls_hydrogen_treatment mixed
_refine_ls_matrix_type full
_refine_ls_number_parameters 175
_refine_ls_number_reflns 1940
_refine_ls_number_restraints 1
_refine_ls_restrained_S_all 1.031
_refine_ls_R_factor_all 0.0322
_refine_ls_R_factor_gt 0.0321
_refine_ls_shift/su_max 0.000
_refine_ls_shift/su_mean 0.000
_refine_ls_structure_factor_coef Fsqd
_refine_ls_weighting_details 'w=1/[\s^2^(Fo^2^)+(0.0665P)^2^+0.7285P] where P=(Fo^2^+2Fc^2^)/3'
_refine_ls_weighting_scheme calc
_refine_ls_wR_factor_gt 0.0821
_refine_ls_wR_factor_ref 0.0822
_reflns_Friedel_coverage 0.705
_reflns_Friedel_fraction_full 0.842
_reflns_Friedel_fraction_max 0.842
_reflns_number_gt 1926
_reflns_number_total 1940
_reflns_threshold_expression 'I > 2\s(I)'
_cod_data_source_file YN45.cif
_cod_data_source_block yn45
_cod_database_code 1564848
_shelx_shelxl_version_number 2018/3
_chemical_oxdiff_formula 'Cu1 C16 N4 O2'
_shelx_space_group_comment
;
The symmetry employed for this shelxl refinement is uniquely defined
by the following loop, which should always be used as a source of
symmetry information in preference to the above space-group names.
They are only intended as comments.
;
_shelx_estimated_absorpt_t_max 0.810
_shelx_estimated_absorpt_t_min 0.710
_diffrn_oxdiff_digest_frames
;
01c5f41093abfde5b085726bb810df813d00050c6f7
;
_reflns_odcompleteness_completeness 100.00
_reflns_odcompleteness_iscentric 1
_reflns_odcompleteness_theta 74.33
_olex2_refinement_description
;
1. Fixed Uiso
 At 1.2 times of:
  All C(H) groups
 At 1.5 times of:
  All C(H,H,H) groups, All O(H,H) groups
2.a Free rotating group:
 O1S(H1SA,H1SB)
2.b Aromatic/amide H refined with riding coordinates:
 C3(H3), C4(H4), C5(H5), C6(H6)
2.c Idealised Me refined as rotating group:
 C9(H9A,H9B,H9C)
;
_olex2_submission_special_instructions 'No special instructions were received'
_oxdiff_exptl_absorpt_empirical_details
;
Empirical correction (ABSPACK) includes:
- Absorption correction using spherical harmonics
- Frame scaling
;
_oxdiff_exptl_absorpt_empirical_full_max 2.458
_oxdiff_exptl_absorpt_empirical_full_min 0.492

loop_
_space_group_symop_operation_xyz
'x, y, z'
'-x, -y, z+1/2'
'x, -y, z+1/2'
'-x, y, z'
'x+1/2, y+1/2, z'
'-x+1/2, -y+1/2, z+1/2'
'x+1/2, -y+1/2, z+1/2'
'-x+1/2, y+1/2, z'

loop_
_atom_site_label
_atom_site_type_symbol
_atom_site_fract_x
_atom_site_fract_y
_atom_site_fract_z
_atom_site_U_iso_or_equiv
_atom_site_adp_type
_atom_site_occupancy
_atom_site_site_symmetry_order
_atom_site_calc_flag
_atom_site_refinement_flags_posn
_atom_site_refinement_flags_adp
_atom_site_refinement_flags_occupancy
_atom_site_disorder_assembly
_atom_site_disorder_group
Cu1 Cu 0.500000 0.82399(5) 0.59827(10) 0.0088(2) Uani 1 2 d S T P . .
S1 S 0.62971(3) 0.74009(6) 0.65577(12) 0.0091(2) Uani 1 1 d . . . . .
O1 O 0.500000 0.9183(3) 0.8126(7) 0.0242(9) Uani 1 2 d S T P . .
H1 H 0.531(2) 0.947(5) 0.841(12) 0.050(18) Uiso 1 1 d . . . . .
O2 O 0.500000 0.7924(3) 0.3322(5) 0.0180(8) Uani 1 2 d S T P . .
H2 H 0.5348(19) 0.803(4) 0.268(7) 0.014(11) Uiso 1 1 d . . . . .
O3 O 0.59124(9) 0.98974(18) 0.4724(4) 0.0147(5) Uani 1 1 d . . . . .
O4 O 0.62129(10) 0.71220(19) 0.8466(4) 0.0143(6) Uani 1 1 d . . . . .
O5 O 0.62882(10) 0.6589(2) 0.5256(4) 0.0147(6) Uani 1 1 d . . . . .
N1 N 0.58577(11) 0.83085(19) 0.5945(5) 0.0100(6) Uani 1 1 d . . . . .
N2 N 0.500000 0.6741(3) 0.7121(8) 0.0172(10) Uani 1 2 d S T P . .
N3 N 0.500000 0.4924(3) 0.6467(7) 0.0167(9) Uani 1 2 d S T P . .
C1 C 0.61419(15) 0.9132(3) 0.5364(5) 0.0111(7) Uani 1 1 d . . . . .
C2 C 0.67737(13) 0.9046(3) 0.5593(4) 0.0105(7) Uani 1 1 d . . . . .
C3 C 0.71869(14) 0.9772(3) 0.5254(5) 0.0153(7) Uani 1 1 d . . . . .
H3 H 0.709189 1.039302 0.474771 0.018 Uiso 1 1 calc R . . . .
C4 C 0.77536(14) 0.9531(3) 0.5706(5) 0.0172(7) Uani 1 1 d . . . . .
H4 H 0.804020 1.000105 0.549079 0.021 Uiso 1 1 calc R . . . .
C5 C 0.78947(14) 0.8608(3) 0.6465(5) 0.0159(7) Uani 1 1 d . . . . .
H5 H 0.827306 0.847579 0.677131 0.019 Uiso 1 1 calc R . . . .
C6 C 0.74816(16) 0.7874(3) 0.6780(5) 0.0132(7) Uani 1 1 d . . . . .
H6 H 0.757480 0.725034 0.727513 0.016 Uiso 1 1 calc R . . . .
C7 C 0.69248(14) 0.8122(2) 0.6318(5) 0.0128(7) Uani 1 1 d . . . . .
C8 C 0.500000 0.5886(4) 0.6824(7) 0.0131(11) Uani 1 2 d S T P . .
C9 C 0.44619(16) 0.4364(3) 0.6609(7) 0.0217(8) Uani 1 1 d . . . . .
H9A H 0.445287 0.400313 0.775747 0.033 Uiso 1 1 calc GR . . . .
H9B H 0.443405 0.389681 0.560159 0.033 Uiso 1 1 calc GR . . . .
H9C H 0.414674 0.482468 0.656106 0.033 Uiso 1 1 calc GR . . . .
O1S O 0.40045(13) 0.82716(18) 0.1584(4) 0.0182(6) Uani 1 1 d . . . . .
H1SA H 0.395301 0.790900 0.063014 0.027 Uiso 1 1 d G . . . .
H1SB H 0.397403 0.887182 0.118923 0.027 Uiso 1 1 d G . . . .

loop_
_atom_site_aniso_label
_atom_site_aniso_U_11
_atom_site_aniso_U_22
_atom_site_aniso_U_33
_atom_site_aniso_U_23
_atom_site_aniso_U_13
_atom_site_aniso_U_12
Cu1 0.0076(3) 0.0085(3) 0.0103(4) -0.0011(3) 0.000 0.000
S1 0.0091(4) 0.0085(4) 0.0098(4) 0.0002(3) -0.0001(3) 0.0008(3)
O1 0.0103(17) 0.031(2) 0.031(2) -0.0192(19) 0.000 0.000
O2 0.0136(17) 0.027(2) 0.0139(19) -0.0068(16) 0.000 0.000
O3 0.0137(11) 0.0098(11) 0.0207(13) 0.0016(10) -0.0048(10) 0.0025(9)
O4 0.0162(12) 0.0159(13) 0.0108(13) 0.0040(10) 0.0009(10) 0.0009(9)
O5 0.0148(12) 0.0119(12) 0.0173(14) -0.0039(11) 0.0017(10) 0.0017(8)
N1 0.0100(12) 0.0087(12) 0.0113(13) -0.0004(11) -0.0004(14) 0.0018(9)
N2 0.011(2) 0.013(2) 0.028(3) 0.0025(17) 0.000 0.000
N3 0.0152(17) 0.0108(18) 0.024(2) 0.0009(18) 0.000 0.000
C1 0.0111(15) 0.0130(16) 0.0093(16) -0.0025(13) -0.0007(13) -0.0025(13)
C2 0.0109(15) 0.0128(15) 0.0079(17) -0.0009(12) 0.0005(13) 0.0005(12)
C3 0.0155(16) 0.0155(18) 0.0147(16) 0.0021(13) -0.0001(13) -0.0015(12)
C4 0.0109(15) 0.0232(17) 0.0176(19) -0.0029(15) 0.0012(14) -0.0050(13)
C5 0.0102(14) 0.0251(18) 0.0125(17) -0.0027(15) -0.0008(14) 0.0003(13)
C6 0.0118(15) 0.0151(18) 0.0128(16) 0.0000(13) 0.0011(13) 0.0030(13)
C7 0.0125(15) 0.0132(14) 0.013(2) -0.0031(14) 0.0021(14) -0.0011(12)
C8 0.009(2) 0.020(3) 0.011(2) 0.002(2) 0.000 0.000
C9 0.0184(17) 0.0154(17) 0.031(2) 0.0020(16) -0.0023(17) -0.0045(14)
O1S 0.0282(15) 0.0140(13) 0.0126(14) 0.0003(9) -0.0043(11) -0.0015(9)

loop_
_atom_type_symbol
_atom_type_description
_atom_type_scat_dispersion_real
_atom_type_scat_dispersion_imag
_atom_type_scat_source
C C 0.0181 0.0091 'International Tables Vol C Tables 4.2.6.8 and 6.1.1.4'
H H 0.0000 0.0000 'International Tables Vol C Tables 4.2.6.8 and 6.1.1.4'
Cu Cu -1.9646 0.5888 'International Tables Vol C Tables 4.2.6.8 and 6.1.1.4'
N N 0.0311 0.0180 'International Tables Vol C Tables 4.2.6.8 and 6.1.1.4'
O O 0.0492 0.0322 'International Tables Vol C Tables 4.2.6.8 and 6.1.1.4'
S S 0.3331 0.5567 'International Tables Vol C Tables 4.2.6.8 and 6.1.1.4'

loop_
_geom_angle_atom_site_label_1
_geom_angle_atom_site_label_2
_geom_angle_atom_site_label_3
_geom_angle
_geom_angle_site_symmetry_1
_geom_angle_site_symmetry_3
_geom_angle_publ_flag
O1 Cu1 N1 88.97(10) . . ?
O1 Cu1 N1 88.97(10) . 4_655 ?
O1 Cu1 N2 106.5(2) . . ?
O2 Cu1 O1 153.35(19) . . ?
O2 Cu1 N1 89.80(11) . . ?
O2 Cu1 N1 89.80(11) . 4_655 ?
O2 Cu1 N2 100.2(2) . . ?
N1 Cu1 N1 174.57(15) 4_655 . ?
N1 Cu1 N2 92.70(8) 4_655 . ?
N1 Cu1 N2 92.70(8) . . ?
O4 S1 N1 111.13(17) . . ?
O4 S1 C7 110.34(16) . . ?
O5 S1 O4 115.70(17) . . ?
O5 S1 N1 111.47(17) . . ?
O5 S1 C7 110.91(16) . . ?
N1 S1 C7 95.51(15) . . ?
Cu1 O1 H1 118(5) . . ?
Cu1 O1 H1 118(5) . 4_655 ?
H1 O1 H1 119(9) . 4_655 ?
Cu1 O2 H2 116(3) . . ?
S1 N1 Cu1 125.96(16) . . ?
C1 N1 Cu1 122.3(2) . . ?
C1 N1 S1 111.8(2) . . ?
C8 N2 Cu1 146.8(5) . . ?
C8 N3 C9 118.9(2) . . ?
C8 N3 C9 118.9(2) . 4_655 ?
C9 N3 C9 118.3(4) 4_655 . ?
O3 C1 N1 124.7(3) . . ?
O3 C1 C2 122.3(3) . . ?
N1 C1 C2 113.1(3) . . ?
C3 C2 C1 128.1(3) . . ?
C7 C2 C1 111.4(3) . . ?
C7 C2 C3 120.5(3) . . ?
C2 C3 H3 121.4 . . ?
C2 C3 C4 117.3(3) . . ?
C4 C3 H3 121.4 . . ?
C3 C4 H4 119.3 . . ?
C5 C4 C3 121.4(3) . . ?
C5 C4 H4 119.3 . . ?
C4 C5 H5 119.3 . . ?
C4 C5 C6 121.3(3) . . ?
C6 C5 H5 119.3 . . ?
C5 C6 H6 121.7 . . ?
C7 C6 C5 116.6(3) . . ?
C7 C6 H6 121.7 . . ?
C2 C7 S1 107.9(2) . . ?
C2 C7 C6 122.9(3) . . ?
C6 C7 S1 129.2(3) . . ?
N2 C8 N3 179.3(6) . . ?
N3 C9 H9A 109.5 . . ?
N3 C9 H9B 109.5 . . ?
N3 C9 H9C 109.5 . . ?
H9A C9 H9B 109.5 . . ?
H9A C9 H9C 109.5 . . ?
H9B C9 H9C 109.5 . . ?
H1SA O1S H1SB 104.3 . . ?

loop_
_geom_bond_atom_site_label_1
_geom_bond_atom_site_label_2
_geom_bond_distance
_geom_bond_site_symmetry_2
_geom_bond_publ_flag
Cu1 O1 1.995(4) . ?
Cu1 O2 1.971(4) . ?
Cu1 N1 2.011(3) 4_655 ?
Cu1 N1 2.011(3) . ?
Cu1 N2 2.157(4) . ?
S1 O4 1.444(3) . ?
S1 O5 1.433(3) . ?
S1 N1 1.647(3) . ?
S1 C7 1.763(3) . ?
O1 H1 0.86(6) . ?
O1 H1 0.86(6) 4_655 ?
O2 H2 0.95(5) . ?
O3 C1 1.241(5) . ?
N1 C1 1.349(5) . ?
N2 C8 1.158(7) . ?
N3 C8 1.305(7) . ?
N3 C9 1.467(4) 4_655 ?
N3 C9 1.467(4) . ?
C1 C2 1.493(4) . ?
C2 C3 1.389(5) . ?
C2 C7 1.382(5) . ?
C3 H3 0.9300 . ?
C3 C4 1.404(5) . ?
C4 H4 0.9300 . ?
C4 C5 1.385(6) . ?
C5 H5 0.9300 . ?
C5 C6 1.393(5) . ?
C6 H6 0.9300 . ?
C6 C7 1.386(5) . ?
C9 H9A 0.9600 . ?
C9 H9B 0.9600 . ?
C9 H9C 0.9600 . ?
O1S H1SA 0.8507 . ?
O1S H1SB 0.8507 . ?

loop_
_geom_torsion_atom_site_label_1
_geom_torsion_atom_site_label_2
_geom_torsion_atom_site_label_3
_geom_torsion_atom_site_label_4
_geom_torsion
_geom_torsion_site_symmetry_1
_geom_torsion_site_symmetry_2
_geom_torsion_site_symmetry_3
_geom_torsion_site_symmetry_4
_geom_torsion_publ_flag
Cu1 N1 C1 O3 -3.6(5) . . . . ?
Cu1 N1 C1 C2 175.5(2) . . . . ?
S1 N1 C1 O3 175.5(3) . . . . ?
S1 N1 C1 C2 -5.4(4) . . . . ?
O3 C1 C2 C3 3.7(6) . . . . ?
O3 C1 C2 C7 -179.5(3) . . . . ?
O4 S1 N1 Cu1 -60.4(3) . . . . ?
O4 S1 N1 C1 120.6(3) . . . . ?
O4 S1 C7 C2 -120.3(3) . . . . ?
O4 S1 C7 C6 58.2(4) . . . . ?
O5 S1 N1 Cu1 70.2(3) . . . . ?
O5 S1 N1 C1 -108.8(3) . . . . ?
O5 S1 C7 C2 110.2(3) . . . . ?
O5 S1 C7 C6 -71.3(4) . . . . ?
N1 S1 C7 C2 -5.3(3) . . . . ?
N1 S1 C7 C6 173.2(4) . . . . ?
N1 C1 C2 C3 -175.4(4) . . . . ?
N1 C1 C2 C7 1.4(4) . . . . ?
C1 C2 C3 C4 175.5(4) . . . . ?
C1 C2 C7 S1 3.0(4) . . . . ?
C1 C2 C7 C6 -175.6(3) . . . . ?
C2 C3 C4 C5 -0.2(6) . . . . ?
C3 C2 C7 S1 -179.9(3) . . . . ?
C3 C2 C7 C6 1.4(6) . . . . ?
C3 C4 C5 C6 1.2(6) . . . . ?
C4 C5 C6 C7 -0.8(6) . . . . ?
C5 C6 C7 S1 -178.8(3) . . . . ?
C5 C6 C7 C2 -0.5(6) . . . . ?
C7 S1 N1 Cu1 -174.7(2) . . . . ?
C7 S1 N1 C1 6.3(3) . . . . ?
C7 C2 C3 C4 -1.0(5) . . . . ?
